data_4326172
loop_
_publ_author_name
'Luciano Cuesta'
'Dune Prat'
'Tatiana Soler'
'Rafael Navarro'
'Esteban P. Urriolabeitia'

_publ_contact_author_address
;
ICMA, CSIC-Universidad de Zaragoza, Plaza S. Francisco, 
50009 Zaragoza (Spain)
;
_publ_contact_author_email esteban@unizar.es
_publ_contact_author_fax (+34)976761187
_publ_contact_author_name 'Esteban P. Urriolabeitia'
_publ_contact_author_phone (+34)976762302
_publ_section_title
;
 Novel Cyclopalladated Imino-thiophenes: Synthesis and Reactivity Toward
 Alkynes and Carbon Monoxide
;
_journal_name_full 'Inorganic Chemistry'
_journal_page_first 8598
_journal_page_last 8607
_journal_paper_doi 10.1021/ic201158v
_journal_volume 50
_journal_year 2011
_chemical_formula_moiety 'C22 H16 N2 Pd S2'
_chemical_formula_sum 'C22 H16 N2 Pd S2'
_chemical_formula_weight 478.89
_chemical_name_systematic
; 
 ? 
;
_space_group_IT_number 15
_symmetry_cell_setting monoclinic
_symmetry_space_group_name_Hall '-C 2yc'
_symmetry_space_group_name_H-M 'C 1 2/c 1'
_atom_sites_solution_hydrogens geom
_atom_sites_solution_primary direct
_atom_sites_solution_secondary difmap
_audit_creation_method SHELXL-97
_cell_angle_alpha 90.00
_cell_angle_beta 95.676(2)
_cell_angle_gamma 90.00
_cell_formula_units_Z 8
_cell_length_a 16.5125(13)
_cell_length_b 10.2662(8)
_cell_length_c 22.1841(17)
_cell_measurement_reflns_used 6531
_cell_measurement_temperature 173(1)
_cell_measurement_theta_max 30.5
_cell_measurement_theta_min 2.34
_cell_volume 3742.2(5)
_computing_cell_refinement 'Bruker SMART V5.625'
_computing_data_collection 'Bruker SMART V5.625'
_computing_data_reduction 'Bruker SAINT V6.28A'
_computing_molecular_graphics 'SHELXTL  Rel. 6.12/V (Siemens, 1996)'
_computing_publication_material 'SHELX-97 (Sheldrick, 1997)'
_computing_structure_refinement 'SHELXL-97 (Sheldrick, 1997)'
_computing_structure_solution 'SHELXS-97 (Sheldrick, 1990)'
_diffrn_ambient_temperature 173(1)
_diffrn_measured_fraction_theta_full 1.000
_diffrn_measured_fraction_theta_max 1.000
_diffrn_measurement_device_type 'CCD area detector'
_diffrn_measurement_method 'phi and omega scans'
_diffrn_radiation_monochromator graphite
_diffrn_radiation_source 'fine-focus sealed tube'
_diffrn_radiation_type MoK\a
_diffrn_radiation_wavelength 0.71073
_diffrn_reflns_av_R_equivalents 0.0379
_diffrn_reflns_av_sigmaI/netI 0.0349
_diffrn_reflns_limit_h_max 23
_diffrn_reflns_limit_h_min -23
_diffrn_reflns_limit_k_max 14
_diffrn_reflns_limit_k_min -14
_diffrn_reflns_limit_l_max 31
_diffrn_reflns_limit_l_min -31
_diffrn_reflns_number 22231
_diffrn_reflns_theta_full 30.00
_diffrn_reflns_theta_max 30.00
_diffrn_reflns_theta_min 1.84
_exptl_absorpt_coefficient_mu 1.224
_exptl_absorpt_correction_T_max 0.7733
_exptl_absorpt_correction_T_min 0.6005
_exptl_absorpt_correction_type multi-scan
_exptl_absorpt_process_details 'Bruker/Siemens SADABS V2.03'
_exptl_crystal_colour orange
_exptl_crystal_density_diffrn 1.700
_exptl_crystal_description block
_exptl_crystal_F_000 1920
_exptl_crystal_size_max 0.43
_exptl_crystal_size_mid 0.25
_exptl_crystal_size_min 0.21
_refine_diff_density_max 0.784
_refine_diff_density_min -0.658
_refine_diff_density_rms 0.095
_refine_ls_extinction_method none
_refine_ls_goodness_of_fit_ref 1.018
_refine_ls_hydrogen_treatment constr
_refine_ls_matrix_type full
_refine_ls_number_parameters 244
_refine_ls_number_reflns 5464
_refine_ls_number_restraints 0
_refine_ls_restrained_S_all 1.018
_refine_ls_R_factor_all 0.0393
_refine_ls_R_factor_gt 0.0315
_refine_ls_shift/su_max 0.014
_refine_ls_shift/su_mean 0.002
_refine_ls_structure_factor_coef Fsqd
_refine_ls_weighting_details 'calc w=1/[\s^2^(Fo^2^)+(0.0487P)^2^+1.2157P] where P=(Fo^2^+2Fc^2^)/3'
_refine_ls_weighting_scheme calc
_refine_ls_wR_factor_gt 0.0795
_refine_ls_wR_factor_ref 0.0832
_reflns_number_gt 4713
_reflns_number_total 5464
_reflns_threshold_expression I>2\s(I)
_cod_data_source_file ic201158v_si_002_3.cif
_cod_data_source_block '__6a'
_cod_original_sg_symbol_H-M 'C 2/c'
_cod_database_code 4326172

loop_
_symmetry_equiv_pos_as_xyz
'x, y, z'
'-x, y, -z+1/2'
'x+1/2, y+1/2, z'
'-x+1/2, y+1/2, -z+1/2'
'-x, -y, -z'
'x, -y, z-1/2'
'-x+1/2, -y+1/2, -z'
'x+1/2, -y+1/2, z-1/2'

loop_
_atom_site_label
_atom_site_type_symbol
_atom_site_fract_x
_atom_site_fract_y
_atom_site_fract_z
_atom_site_U_iso_or_equiv
_atom_site_adp_type
_atom_site_occupancy
_atom_site_symmetry_multiplicity
_atom_site_calc_flag
_atom_site_refinement_flags
Pd1 Pd 0.125609(9) 0.213155(15) 0.270868(7) 0.01941(6) Uani 1 1 d .
S1 S 0.11388(4) -0.04864(6) 0.36447(3) 0.03142(14) Uani 1 1 d .
C1 C 0.11529(13) 0.0308(2) 0.29734(10) 0.0236(4) Uani 1 1 d .
C2 C 0.10470(13) -0.0597(2) 0.25095(10) 0.0251(4) Uani 1 1 d .
C3 C 0.09515(16) -0.1904(2) 0.27001(12) 0.0302(5) Uani 1 1 d .
H3 H 0.0881 -0.2611 0.2438 0.036 Uiso 1 1 calc R
C4 C 0.09763(15) -0.1994(2) 0.33231(12) 0.0298(5) Uani 1 1 d .
H4 H 0.0914 -0.2761 0.3537 0.036 Uiso 1 1 calc R
C5 C 0.10615(13) -0.0094(2) 0.19084(10) 0.0253(4) Uani 1 1 d .
H5 H 0.1009 -0.0642 0.1573 0.030 Uiso 1 1 calc R
N1 N 0.11501(11) 0.11495(18) 0.18487(8) 0.0226(4) Uani 1 1 d .
C6 C 0.11914(13) 0.1662(2) 0.12565(10) 0.0228(4) Uani 1 1 d .
C7 C 0.06521(15) 0.1262(2) 0.07694(10) 0.0298(5) Uani 1 1 d .
H7 H 0.0248 0.0656 0.0828 0.036 Uiso 1 1 calc R
C8 C 0.07192(17) 0.1767(3) 0.02004(11) 0.0350(5) Uani 1 1 d .
H8 H 0.0362 0.1493 -0.0126 0.042 Uiso 1 1 calc R
C9 C 0.13117(18) 0.2675(3) 0.01110(12) 0.0357(6) Uani 1 1 d .
H9 H 0.1351 0.3016 -0.0273 0.043 Uiso 1 1 calc R
C10 C 0.18471(15) 0.3078(2) 0.05948(11) 0.0295(5) Uani 1 1 d .
H10 H 0.2247 0.3690 0.0534 0.035 Uiso 1 1 calc R
C11 C 0.17904(14) 0.2577(2) 0.11655(11) 0.0249(4) Uani 1 1 d .
H11 H 0.2151 0.2850 0.1489 0.030 Uiso 1 1 calc R
S2 S 0.15704(4) 0.23890(6) 0.42506(3) 0.03001(13) Uani 1 1 d .
C12 C 0.15349(13) 0.2891(2) 0.35175(10) 0.0227(4) Uani 1 1 d .
C13 C 0.18431(13) 0.4151(2) 0.35034(10) 0.0231(4) Uani 1 1 d .
C14 C 0.21168(14) 0.4668(2) 0.40865(10) 0.0274(5) Uani 1 1 d .
H14 H 0.2344 0.5493 0.4149 0.033 Uiso 1 1 calc R
C15 C 0.20059(13) 0.3808(2) 0.45431(10) 0.0255(4) Uani 1 1 d .
H15 H 0.2146 0.3968 0.4953 0.031 Uiso 1 1 calc R
C16 C 0.17394(13) 0.4794(2) 0.29306(10) 0.0231(4) Uani 1 1 d .
H16 H 0.1911 0.5648 0.2886 0.028 Uiso 1 1 calc R
N2 N 0.13963(11) 0.41395(18) 0.24755(8) 0.0210(3) Uani 1 1 d .
C17 C 0.11608(13) 0.4798(2) 0.19191(10) 0.0210(4) Uani 1 1 d .
C18 C 0.04256(13) 0.4434(2) 0.16063(10) 0.0252(4) Uani 1 1 d .
H18 H 0.0110 0.3788 0.1762 0.030 Uiso 1 1 calc R
C19 C 0.01631(14) 0.5034(2) 0.10634(11) 0.0299(5) Uani 1 1 d .
H19 H -0.0328 0.4788 0.0852 0.036 Uiso 1 1 calc R
C20 C 0.06333(15) 0.6004(3) 0.08333(11) 0.0332(5) Uani 1 1 d .
H20 H 0.0457 0.6409 0.0469 0.040 Uiso 1 1 calc R
C21 C 0.13623(15) 0.6363(2) 0.11480(11) 0.0304(5) Uani 1 1 d .
H21 H 0.1674 0.7018 0.0996 0.037 Uiso 1 1 calc R
C22 C 0.16330(14) 0.5760(2) 0.16859(10) 0.0250(4) Uani 1 1 d .
H22 H 0.2129 0.5997 0.1892 0.030 Uiso 1 1 calc R

loop_
_atom_site_aniso_label
_atom_site_aniso_U_11
_atom_site_aniso_U_22
_atom_site_aniso_U_33
_atom_site_aniso_U_23
_atom_site_aniso_U_13
_atom_site_aniso_U_12
Pd1 0.02269(9) 0.01686(9) 0.01867(9) 0.00136(6) 0.00201(6) 0.00121(6)
S1 0.0433(3) 0.0243(3) 0.0274(3) 0.0053(2) 0.0073(2) 0.0035(2)
C1 0.0259(10) 0.0203(10) 0.0249(10) 0.0041(8) 0.0044(8) 0.0040(8)
C2 0.0276(11) 0.0193(10) 0.0284(11) 0.0022(9) 0.0031(9) 0.0016(8)
C3 0.0374(13) 0.0173(10) 0.0358(13) 0.0012(9) 0.0038(10) 0.0026(9)
C4 0.0352(13) 0.0157(10) 0.0383(13) 0.0072(9) 0.0029(10) 0.0024(9)
C5 0.0290(11) 0.0215(10) 0.0250(11) -0.0025(8) 0.0001(9) 0.0014(9)
N1 0.0244(9) 0.0219(9) 0.0215(8) 0.0014(7) 0.0018(7) 0.0020(7)
C6 0.0263(10) 0.0226(10) 0.0202(10) -0.0007(8) 0.0052(8) 0.0036(9)
C7 0.0335(12) 0.0291(12) 0.0266(11) -0.0015(9) 0.0024(9) -0.0026(10)
C8 0.0423(14) 0.0385(13) 0.0234(11) -0.0006(10) -0.0016(10) 0.0008(11)
C9 0.0471(15) 0.0373(14) 0.0238(12) 0.0051(10) 0.0086(11) 0.0024(12)
C10 0.0334(12) 0.0260(11) 0.0310(12) 0.0022(9) 0.0122(10) 0.0006(9)
C11 0.0248(11) 0.0240(10) 0.0260(11) -0.0024(9) 0.0037(8) 0.0046(9)
S2 0.0385(3) 0.0288(3) 0.0223(3) 0.0027(2) 0.0008(2) -0.0005(2)
C12 0.0239(10) 0.0236(10) 0.0206(10) 0.0011(8) 0.0021(8) 0.0034(8)
C13 0.0232(10) 0.0234(10) 0.0223(10) -0.0015(8) 0.0006(8) 0.0018(8)
C14 0.0282(11) 0.0262(11) 0.0269(11) -0.0043(9) -0.0011(9) -0.0010(9)
C15 0.0296(11) 0.0276(11) 0.0185(10) -0.0036(8) -0.0016(8) 0.0012(9)
C16 0.0235(10) 0.0197(10) 0.0263(11) 0.0001(8) 0.0027(8) 0.0001(8)
N2 0.0231(8) 0.0191(8) 0.0212(8) 0.0016(7) 0.0038(7) 0.0023(7)
C17 0.0230(10) 0.0182(9) 0.0221(10) 0.0021(8) 0.0049(8) 0.0040(8)
C18 0.0227(10) 0.0256(11) 0.0277(11) 0.0014(9) 0.0039(8) 0.0009(9)
C19 0.0238(11) 0.0349(13) 0.0305(12) 0.0026(10) 0.0000(9) 0.0049(9)
C20 0.0377(13) 0.0365(13) 0.0256(11) 0.0078(10) 0.0044(10) 0.0100(11)
C21 0.0359(12) 0.0269(11) 0.0300(12) 0.0073(9) 0.0109(10) 0.0002(10)
C22 0.0263(10) 0.0228(10) 0.0266(11) 0.0007(9) 0.0060(8) -0.0009(9)

loop_
_atom_type_symbol
_atom_type_description
_atom_type_scat_dispersion_real
_atom_type_scat_dispersion_imag
_atom_type_scat_source
C C 0.0033 0.0016 'International Tables Vol C Tables 4.2.6.8 and 6.1.1.4'
H H 0.0000 0.0000 'International Tables Vol C Tables 4.2.6.8 and 6.1.1.4'
N N 0.0061 0.0033 'International Tables Vol C Tables 4.2.6.8 and 6.1.1.4'
S S 0.1246 0.1234 'International Tables Vol C Tables 4.2.6.8 and 6.1.1.4'
Pd Pd -0.9988 1.0072 'International Tables Vol C Tables 4.2.6.8 and 6.1.1.4'

loop_
_geom_angle_atom_site_label_1
_geom_angle_atom_site_label_2
_geom_angle_atom_site_label_3
_geom_angle
C12 Pd1 C1 97.11(9)
C12 Pd1 N2 79.51(8)
C1 Pd1 N2 176.58(8)
C12 Pd1 N1 170.33(8)
C1 Pd1 N1 79.48(8)
N2 Pd1 N1 103.78(7)
C1 S1 C4 94.81(12)
C2 C1 S1 108.51(17)
C2 C1 Pd1 115.04(16)
S1 C1 Pd1 136.43(13)
C1 C2 C3 115.0(2)
C1 C2 C5 115.9(2)
C3 C2 C5 129.1(2)
C4 C3 C2 111.6(2)
C4 C3 H3 124.2
C2 C3 H3 124.2
C3 C4 S1 110.10(17)
C3 C4 H4 125.0
S1 C4 H4 125.0
N1 C5 C2 117.6(2)
N1 C5 H5 121.2
C2 C5 H5 121.2
C5 N1 C6 118.41(19)
C5 N1 Pd1 111.85(15)
C6 N1 Pd1 129.69(14)
C7 C6 C11 119.7(2)
C7 C6 N1 121.4(2)
C11 C6 N1 118.9(2)
C8 C7 C6 119.7(2)
C8 C7 H7 120.1
C6 C7 H7 120.1
C7 C8 C9 120.5(2)
C7 C8 H8 119.7
C9 C8 H8 119.7
C8 C9 C10 119.9(2)
C8 C9 H9 120.1
C10 C9 H9 120.1
C11 C10 C9 120.3(2)
C11 C10 H10 119.9
C9 C10 H10 119.9
C10 C11 C6 119.9(2)
C10 C11 H11 120.1
C6 C11 H11 120.1
C12 S2 C15 94.43(11)
C13 C12 S2 108.97(16)
C13 C12 Pd1 113.63(16)
S2 C12 Pd1 137.22(13)
C12 C13 C14 114.1(2)
C12 C13 C16 115.99(19)
C14 C13 C16 129.3(2)
C15 C14 C13 112.1(2)
C15 C14 H14 124.0
C13 C14 H14 124.0
C14 C15 S2 110.37(17)
C14 C15 H15 124.8
S2 C15 H15 124.8
N2 C16 C13 117.3(2)
N2 C16 H16 121.4
C13 C16 H16 121.4
C16 N2 C17 119.27(18)
C16 N2 Pd1 111.11(14)
C17 N2 Pd1 129.61(14)
C18 C17 C22 120.0(2)
C18 C17 N2 117.03(19)
C22 C17 N2 122.95(19)
C19 C18 C17 119.9(2)
C19 C18 H18 120.1
C17 C18 H18 120.1
C18 C19 C20 120.0(2)
C18 C19 H19 120.0
C20 C19 H19 120.0
C21 C20 C19 119.8(2)
C21 C20 H20 120.1
C19 C20 H20 120.1
C22 C21 C20 120.6(2)
C22 C21 H21 119.7
C20 C21 H21 119.7
C21 C22 C17 119.7(2)
C21 C22 H22 120.2
C17 C22 H22 120.2

loop_
_geom_bond_atom_site_label_1
_geom_bond_atom_site_label_2
_geom_bond_distance
Pd1 C12 1.969(2)
Pd1 C1 1.974(2)
Pd1 N2 2.1434(18)
Pd1 N1 2.1495(18)
S1 C1 1.700(2)
S1 C4 1.714(2)
C1 C2 1.385(3)
C2 C3 1.420(3)
C2 C5 1.432(3)
C3 C4 1.382(4)
C3 H3 0.9300
C4 H4 0.9300
C5 N1 1.293(3)
C5 H5 0.9300
N1 C6 1.423(3)
C6 C7 1.393(3)
C6 C11 1.393(3)
C7 C8 1.379(3)
C7 H7 0.9300
C8 C9 1.380(4)
C8 H8 0.9300
C9 C10 1.385(4)
C9 H9 0.9300
C10 C11 1.378(3)
C10 H10 0.9300
C11 H11 0.9300
S2 C12 1.702(2)
S2 C15 1.723(2)
C12 C13 1.391(3)
C13 C14 1.430(3)
C13 C16 1.427(3)
C14 C15 1.369(3)
C14 H14 0.9300
C15 H15 0.9300
C16 N2 1.296(3)
C16 H16 0.9300
N2 C17 1.427(3)
C17 C18 1.389(3)
C17 C22 1.390(3)
C18 C19 1.384(3)
C18 H18 0.9300
C19 C20 1.390(4)
C19 H19 0.9300
C20 C21 1.381(3)
C20 H20 0.9300
C21 C22 1.379(3)
C21 H21 0.9300
C22 H22 0.9300
